data_7714907
loop_
_publ_author_name
'Mahdavi, Seyedeh Mahbobeh'
'Bockfeld, Dirk'
'B&#xfc;ssing, Rolf'
'Karge, Bianka'
'Bannenberg, Thomas'
'Frank, Ren&#xe9;'
'Br&#xf6;nstrup, Mark'
'Ott, Ingo'
'Tamm, Matthias'

_publ_section_title
;
 Synthesis of N-heterocyclic carbene gold(I) complexes from the marine
 betaine 1,3-dimethylimidazolium-4-carboxylate.
;
_journal_issue 5
_journal_name_full 'Dalton transactions (Cambridge, England : 2003)'
_journal_page_first 1942
_journal_page_last 1946
_journal_paper_doi 10.1039/d3dt04135b
_journal_volume 53
_journal_year 2024
_chemical_formula_moiety 'C12 H14 Au K N4 O4, 2(H2 O), C H4 O'
_chemical_formula_sum 'C13 H22 Au K N4 O7'
_chemical_formula_weight 582.41
_space_group_crystal_system triclinic
_space_group_IT_number 2
_space_group_name_Hall '-P 1'
_space_group_name_H-M_alt 'P -1'
_atom_sites_solution_hydrogens mixed
_atom_sites_solution_primary iterative
_atom_sites_solution_secondary difmap
_audit_creation_method SHELXL-2018/3
_audit_update_record
;
2023-11-27 deposited with the CCDC.	2024-01-03 downloaded from the CCDC.
;
_cell_angle_alpha 79.722(7)
_cell_angle_beta 82.574(5)
_cell_angle_gamma 81.366(7)
_cell_formula_units_Z 1
_cell_length_a 3.8030(2)
_cell_length_b 10.9370(12)
_cell_length_c 11.4861(8)
_cell_measurement_reflns_used 1869
_cell_measurement_temperature 100(2)
_cell_measurement_theta_max 69.5760
_cell_measurement_theta_min 4.1470
_cell_volume 462.17(7)
_computing_cell_refinement 'CrysAlisPro 1.171.40.81a (Rigaku OD, 2020)'
_computing_data_collection 'CrysAlisPro 1.171.40.81a (Rigaku OD, 2020)'
_computing_data_reduction 'CrysAlisPro 1.171.40.81a (Rigaku OD, 2020)'
_computing_publication_material 'OLEX2 v1.2 (O. V. Dolomanov et al., J. Appl. Cryst., 2009, 42, 339-341)'
_computing_structure_refinement 'SHELXL-2018/3 (G. M. Sheldrick, Acta Cryst., 2015, C71, 3-8)'
_computing_structure_solution 'SHELXT 2018/2 (G. M. Sheldrick, Acta Cryst., 2015, A71, 3-8)'
_diffrn_ambient_environment N~2~
_diffrn_ambient_temperature 100(2)
_diffrn_detector 'Hybrid Pixel Array Detector'
_diffrn_detector_area_resol_mean 10.0000
_diffrn_detector_type HyPix
_diffrn_measured_fraction_theta_full 0.975
_diffrn_measured_fraction_theta_max 0.924
_diffrn_measurement_device 'four-circle diffractometer'
_diffrn_measurement_device_type 'XtaLAB Synergy, Single source at home/near, HyPix'
_diffrn_measurement_method '\w scans'
_diffrn_radiation_monochromator mirror
_diffrn_radiation_probe x-ray
_diffrn_radiation_type 'Cu K\a'
_diffrn_radiation_wavelength 1.54184
_diffrn_reflns_av_R_equivalents 0.0884
_diffrn_reflns_av_unetI/netI 0.0755
_diffrn_reflns_Laue_measured_fraction_full 0.975
_diffrn_reflns_Laue_measured_fraction_max 0.924
_diffrn_reflns_limit_h_max 4
_diffrn_reflns_limit_h_min -4
_diffrn_reflns_limit_k_max 13
_diffrn_reflns_limit_k_min -13
_diffrn_reflns_limit_l_max 11
_diffrn_reflns_limit_l_min -14
_diffrn_reflns_number 5680
_diffrn_reflns_point_group_measured_fraction_full 0.975
_diffrn_reflns_point_group_measured_fraction_max 0.924
_diffrn_reflns_theta_full 67.684
_diffrn_reflns_theta_max 76.221
_diffrn_reflns_theta_min 4.143
_diffrn_source 'micro-focus sealed X-ray tube'
_diffrn_source_type 'PhotonJet (Cu) X-ray Source'
_exptl_absorpt_coefficient_mu 17.375
_exptl_absorpt_correction_T_max 0.874
_exptl_absorpt_correction_T_min 0.554
_exptl_absorpt_correction_type gaussian
_exptl_absorpt_process_details
;
CrysAlisPro 1.171.40.81a (Rigaku Oxford Diffraction, 2020)
Numerical absorption correction based on gaussian integration over
a multifaceted crystal model
Empirical absorption correction using spherical harmonics,
implemented in SCALE3 ABSPACK scaling algorithm.
;
_exptl_crystal_colour colourless
_exptl_crystal_density_diffrn 2.093
_exptl_crystal_description irregular
_exptl_crystal_F_000 282
_exptl_crystal_size_max 0.059
_exptl_crystal_size_mid 0.024
_exptl_crystal_size_min 0.013
_refine_diff_density_max 8.532
_refine_diff_density_min -5.490
_refine_diff_density_rms 0.596
_refine_ls_extinction_method none
_refine_ls_goodness_of_fit_ref 1.209
_refine_ls_hydrogen_treatment constr
_refine_ls_matrix_type full
_refine_ls_number_parameters 146
_refine_ls_number_reflns 1792
_refine_ls_number_restraints 0
_refine_ls_restrained_S_all 1.209
_refine_ls_R_factor_all 0.1125
_refine_ls_R_factor_gt 0.1068
_refine_ls_shift/su_max 0.000
_refine_ls_shift/su_mean 0.000
_refine_ls_structure_factor_coef Fsqd
_refine_ls_weighting_details 'w=1/[\s^2^(Fo^2^)+(0.2000P)^2^] where P=(Fo^2^+2Fc^2^)/3'
_refine_ls_weighting_scheme calc
_refine_ls_wR_factor_gt 0.2720
_refine_ls_wR_factor_ref 0.2801
_reflns_Friedel_coverage 0.000
_reflns_number_gt 1634
_reflns_number_total 1792
_reflns_threshold_expression 'I > 2\s(I)'
_cod_data_source_file d3dt04135b3.cif
_cod_data_source_block sm13db
_cod_depositor_comments 'Adding full bibliography for 7714901--7714907.cif.'
_cod_database_code 7714907
_shelx_shelxl_version_number 2018/3
_shelx_space_group_comment
;
The symmetry employed for this shelxl refinement is uniquely defined
by the following loop, which should always be used as a source of
symmetry information in preference to the above space-group names.
They are only intended as comments.
;
_shelx_estimated_absorpt_t_min 0.427
_shelx_estimated_absorpt_t_max 0.806
_oxdiff_exptl_absorpt_empirical_full_min 0.506
_oxdiff_exptl_absorpt_empirical_full_max 1.731
_oxdiff_exptl_absorpt_empirical_details
;
Empirical correction (ABSPACK) includes:
- Absorption correction using spherical harmonics
- Frame scaling
;

loop_
_space_group_symop_operation_xyz
'x, y, z'
'-x, -y, -z'

loop_
_atom_site_label
_atom_site_type_symbol
_atom_site_fract_x
_atom_site_fract_y
_atom_site_fract_z
_atom_site_U_iso_or_equiv
_atom_site_adp_type
_atom_site_occupancy
_atom_site_site_symmetry_order
_atom_site_calc_flag
_atom_site_refinement_flags_posn
_atom_site_refinement_flags_adp
_atom_site_refinement_flags_occupancy
_atom_site_disorder_assembly
_atom_site_disorder_group
Au1 Au 1.000000 0.000000 0.500000 0.0391(5) Uani 1 2 d S . P . .
K1 K 0.000000 0.500000 0.000000 0.068(2) Uani 1 2 d S . P . .
O1 O 0.173(5) 0.5529(15) 0.2950(13) 0.050(4) Uani 1 1 d . . . . .
O2 O 0.471(4) 0.4370(14) 0.1628(12) 0.044(3) Uani 1 1 d . . . . .
N1 N 0.688(4) 0.2444(14) 0.3543(15) 0.035(3) Uani 1 1 d . . . . .
N2 N 0.531(4) 0.2393(14) 0.5403(15) 0.037(3) Uani 1 1 d . . . . .
C1 C 0.716(5) 0.1726(14) 0.4591(19) 0.037(4) Uani 1 1 d . . . . .
C2 C 0.469(5) 0.355(2) 0.3657(17) 0.040(4) Uani 1 1 d . . . . .
C3 C 0.366(4) 0.3538(18) 0.4849(17) 0.036(4) Uani 1 1 d . . . . .
H3 H 0.215313 0.416752 0.521548 0.044 Uiso 1 1 calc R U . . .
C4 C 0.862(7) 0.203(2) 0.245(2) 0.052(5) Uani 1 1 d . . . . .
H4A H 1.055063 0.252819 0.211353 0.078 Uiso 1 1 calc R U . . .
H4B H 0.686777 0.212505 0.187318 0.078 Uiso 1 1 calc R U . . .
H4C H 0.962180 0.114049 0.262258 0.078 Uiso 1 1 calc R U . . .
C5 C 0.479(5) 0.199(2) 0.671(2) 0.049(5) Uani 1 1 d . . . . .
H5A H 0.363078 0.123087 0.689455 0.074 Uiso 1 1 calc R U . . .
H5B H 0.328254 0.266135 0.708092 0.074 Uiso 1 1 calc R U . . .
H5C H 0.711885 0.182746 0.703201 0.074 Uiso 1 1 calc R U . . .
C6 C 0.364(5) 0.4569(19) 0.2639(19) 0.042(4) Uani 1 1 d . . . . .
O3A O -0.048(17) 0.709(4) 0.087(3) 0.054(16) Uani 0.46(11) 1 d . . P A 1
H3AA H -0.239542 0.717323 0.145841 0.081 Uiso 0.46(11) 1 d R U P A 1
H3AB H 0.146338 0.709213 0.128101 0.081 Uiso 0.46(11) 1 d R U P A 1
O3B O 0.181(19) 0.723(3) 0.092(3) 0.068(19) Uani 0.54(11) 1 d . . P A 2
H3BA H 0.417405 0.725453 0.080529 0.102 Uiso 0.54(11) 1 d R U P A 2
H3BB H 0.134065 0.713149 0.171802 0.102 Uiso 0.54(11) 1 d R U P A 2
O99 O 0.424(14) 0.157(4) -0.006(4) 0.081(12) Uani 0.5 1 d . . P B -1
H99 H 0.291208 0.188162 0.048965 0.122 Uiso 0.5 1 calc R U P B -1
C99 C 0.450(16) 0.027(5) 0.019(8) 0.074(18) Uani 0.5 1 d . . P B -1
H99A H 0.445854 -0.006233 -0.054215 0.111 Uiso 0.5 1 calc R U P B -1
H99B H 0.246969 0.002448 0.076192 0.111 Uiso 0.5 1 calc R U P B -1
H99C H 0.673660 -0.007092 0.053797 0.111 Uiso 0.5 1 calc R U P B -1

loop_
_atom_site_aniso_label
_atom_site_aniso_U_11
_atom_site_aniso_U_22
_atom_site_aniso_U_33
_atom_site_aniso_U_23
_atom_site_aniso_U_13
_atom_site_aniso_U_12
Au1 0.0231(6) 0.0416(7) 0.0525(8) -0.0088(5) -0.0038(4) -0.0023(4)
K1 0.041(4) 0.112(7) 0.042(4) 0.012(4) -0.002(3) -0.006(4)
O1 0.057(9) 0.049(8) 0.038(7) 0.001(6) 0.004(6) -0.001(7)
O2 0.037(7) 0.053(8) 0.039(7) -0.009(6) 0.006(5) -0.001(6)
N1 0.023(7) 0.031(7) 0.050(9) -0.004(6) -0.001(6) -0.003(5)
N2 0.037(8) 0.027(7) 0.047(9) -0.014(6) -0.004(6) 0.000(6)
C1 0.030(8) 0.018(7) 0.066(12) -0.005(7) -0.026(8) 0.006(6)
C2 0.028(9) 0.052(11) 0.038(10) -0.007(8) 0.005(7) -0.007(8)
C3 0.015(7) 0.044(10) 0.049(10) -0.009(8) -0.009(6) 0.003(6)
C4 0.046(12) 0.051(12) 0.059(13) -0.019(10) 0.002(9) 0.000(9)
C5 0.027(9) 0.047(11) 0.068(14) 0.004(10) -0.005(8) 0.000(8)
C6 0.022(8) 0.044(10) 0.054(12) 0.000(8) 0.003(7) 0.006(7)
O3A 0.04(3) 0.06(2) 0.06(2) -0.014(16) -0.004(16) -0.006(18)
O3B 0.07(4) 0.053(19) 0.07(2) 0.003(15) 0.01(2) 0.003(18)
O99 0.08(3) 0.08(3) 0.09(3) 0.00(2) -0.03(2) -0.01(2)
C99 0.05(4) 0.05(4) 0.10(5) 0.00(3) -0.01(3) 0.02(3)

loop_
_atom_type_symbol
_atom_type_description
_atom_type_scat_dispersion_real
_atom_type_scat_dispersion_imag
_atom_type_scat_source
C C 0.0181 0.0091 'International Tables Vol C Tables 4.2.6.8 and 6.1.1.4'
H H 0.0000 0.0000 'International Tables Vol C Tables 4.2.6.8 and 6.1.1.4'
Au Au -4.4197 7.2980 'International Tables Vol C Tables 4.2.6.8 and 6.1.1.4'
K K 0.3868 1.0657 'International Tables Vol C Tables 4.2.6.8 and 6.1.1.4'
N N 0.0311 0.0180 'International Tables Vol C Tables 4.2.6.8 and 6.1.1.4'
O O 0.0492 0.0322 'International Tables Vol C Tables 4.2.6.8 and 6.1.1.4'

loop_
_exptl_crystal_face_index_h
_exptl_crystal_face_index_k
_exptl_crystal_face_index_l
_exptl_crystal_face_perp_dist
0 3 -6 0.0056
0 -3 6 0.0059
2 -1 5 0.0198
-2 -1 -3 0.0191
0 4 7 0.0137
0 -3 -7 0.0033
0 7 0 0.0100

loop_
_geom_angle_atom_site_label_1
_geom_angle_atom_site_label_2
_geom_angle_atom_site_label_3
_geom_angle
_geom_angle_site_symmetry_1
_geom_angle_site_symmetry_3
_geom_angle_publ_flag
C1 Au1 C1 180.0 . 2_756 ?
O3A K1 O3A 180.0 . 2_565 ?
O3A K1 O2 92.7(13) . 2_665 ?
O3A K1 O2 87.3(13) 2_565 2_665 ?
O3A K1 O2 87.3(13) . 1_455 ?
O3A K1 O2 92.7(13) 2_565 1_455 ?
O2 K1 O2 180.0 2_665 1_455 ?
O3A K1 O2 101.7(11) . 2_565 ?
O3A K1 O2 78.3(11) 2_565 2_565 ?
O2 K1 O2 91.0(4) 2_665 2_565 ?
O2 K1 O2 89.0(4) 1_455 2_565 ?
O3A K1 O2 78.3(11) . . ?
O3A K1 O2 101.7(11) 2_565 . ?
O2 K1 O2 89.0(4) 2_665 . ?
O2 K1 O2 91.0(4) 1_455 . ?
O2 K1 O2 180.0 2_565 . ?
O3A K1 O3B 163.1(10) . 2_565 ?
O3A K1 O3B 16.9(10) 2_565 2_565 ?
O2 K1 O3B 99.4(10) 2_665 2_565 ?
O2 K1 O3B 80.6(10) 1_455 2_565 ?
O2 K1 O3B 66.7(10) 2_565 2_565 ?
O2 K1 O3B 113.3(10) . 2_565 ?
O2 K1 O3B 80.6(10) 2_665 . ?
O2 K1 O3B 99.4(10) 1_455 . ?
O2 K1 O3B 113.3(10) 2_565 . ?
O2 K1 O3B 66.7(10) . . ?
O3B K1 O3B 180(2) 2_565 . ?
O3A K1 C6 67.4(10) . . ?
O3A K1 C6 112.6(10) 2_565 . ?
O2 K1 C6 104.2(5) 2_665 . ?
O2 K1 C6 75.8(5) 1_455 . ?
O2 K1 C6 161.4(4) 2_565 . ?
O2 K1 C6 18.6(4) . . ?
O3B K1 C6 119.9(9) 2_565 . ?
O3B K1 C6 60.1(9) . . ?
O3A K1 C6 112.6(10) . 2_565 ?
O3A K1 C6 67.4(10) 2_565 2_565 ?
O2 K1 C6 75.8(4) 2_665 2_565 ?
O2 K1 C6 104.2(5) 1_455 2_565 ?
O2 K1 C6 18.6(4) 2_565 2_565 ?
O2 K1 C6 161.4(4) . 2_565 ?
C6 K1 C6 180.0 . 2_565 ?
O3A K1 K1 96.3(14) . 1_455 ?
O3A K1 K1 83.7(14) 2_565 1_455 ?
O2 K1 K1 135.1(3) 2_665 1_455 ?
O2 K1 K1 44.9(3) 1_455 1_455 ?
O2 K1 K1 44.1(3) 2_565 1_455 ?
O2 K1 K1 135.9(3) . 1_455 ?
C6 K1 K1 119.9(3) . 1_455 ?
C6 K1 K1 60.1(3) 2_565 1_455 ?
O3A K1 K1 83.7(14) . 1_655 ?
O3A K1 K1 96.3(14) 2_565 1_655 ?
O2 K1 K1 44.9(3) 2_665 1_655 ?
O2 K1 K1 135.1(3) 1_455 1_655 ?
O2 K1 K1 135.9(3) 2_565 1_655 ?
O2 K1 K1 44.1(3) . 1_655 ?
C6 K1 K1 60.1(3) . 1_655 ?
C6 K1 K1 119.9(3) 2_565 1_655 ?
K1 K1 K1 180.0 1_455 1_655 ?
C6 O2 K1 136.3(14) . 1_655 ?
C6 O2 K1 117.0(12) . . ?
K1 O2 K1 91.0(4) 1_655 . ?
C1 N1 C2 110.8(16) . . ?
C1 N1 C4 121.4(17) . . ?
C2 N1 C4 127.7(17) . . ?
C1 N2 C3 110.8(16) . . ?
C1 N2 C5 127.2(16) . . ?
C3 N2 C5 121.9(16) . . ?
N1 C1 N2 106.3(14) . . ?
N1 C1 Au1 129.3(15) . . ?
N2 C1 Au1 124.3(14) . . ?
C3 C2 N1 107.2(17) . . ?
C3 C2 C6 127.5(18) . . ?
N1 C2 C6 125.3(17) . . ?
C2 C3 N2 104.8(16) . . ?
O2 C6 O1 128.1(19) . . ?
O2 C6 C2 117.2(17) . . ?
O1 C6 C2 114.7(18) . . ?
O2 C6 K1 44.4(10) . . ?
O1 C6 K1 92.2(13) . . ?
C2 C6 K1 141.1(14) . . ?

loop_
_geom_bond_atom_site_label_1
_geom_bond_atom_site_label_2
_geom_bond_distance
_geom_bond_site_symmetry_2
_geom_bond_publ_flag
Au1 C1 2.037(15) . ?
Au1 C1 2.037(15) 2_756 ?
K1 O3A 2.62(4) . ?
K1 O3A 2.62(4) 2_565 ?
K1 O2 2.646(14) 2_665 ?
K1 O2 2.646(14) 1_455 ?
K1 O2 2.687(15) 2_565 ?
K1 O2 2.687(15) . ?
K1 O3B 3.03(6) 2_565 ?
K1 O3B 3.03(6) . ?
K1 C6 3.42(2) . ?
K1 C6 3.42(2) 2_565 ?
K1 K1 3.8030(2) 1_455 ?
K1 K1 3.8030(2) 1_655 ?
O1 C6 1.26(3) . ?
O2 C6 1.23(3) . ?
N1 C1 1.32(3) . ?
N1 C2 1.38(3) . ?
N1 C4 1.46(3) . ?
N2 C1 1.35(3) . ?
N2 C3 1.40(2) . ?
N2 C5 1.49(3) . ?
C2 C3 1.37(3) . ?
C2 C6 1.51(3) . ?
O99 C99 1.39(8) . ?

loop_
_geom_torsion_atom_site_label_1
_geom_torsion_atom_site_label_2
_geom_torsion_atom_site_label_3
_geom_torsion_atom_site_label_4
_geom_torsion
_geom_torsion_site_symmetry_1
_geom_torsion_site_symmetry_2
_geom_torsion_site_symmetry_3
_geom_torsion_site_symmetry_4
_geom_torsion_publ_flag
C2 N1 C1 N2 -4(2) . . . . ?
C4 N1 C1 N2 179.0(18) . . . . ?
C2 N1 C1 Au1 -179.8(14) . . . . ?
C4 N1 C1 Au1 3(3) . . . . ?
C3 N2 C1 N1 3(2) . . . . ?
C5 N2 C1 N1 179.5(17) . . . . ?
C3 N2 C1 Au1 179.9(12) . . . . ?
C5 N2 C1 Au1 -4(3) . . . . ?
C1 N1 C2 C3 2(2) . . . . ?
C4 N1 C2 C3 179.7(19) . . . . ?
C1 N1 C2 C6 -177.3(18) . . . . ?
C4 N1 C2 C6 0(3) . . . . ?
N1 C2 C3 N2 0(2) . . . . ?
C6 C2 C3 N2 179.4(19) . . . . ?
C1 N2 C3 C2 -2(2) . . . . ?
C5 N2 C3 C2 -178.3(17) . . . . ?
K1 O2 C6 O1 81(3) 1_655 . . . ?
K1 O2 C6 O1 -43(3) . . . . ?
K1 O2 C6 C2 -99(2) 1_655 . . . ?
K1 O2 C6 C2 136.5(15) . . . . ?
K1 O2 C6 K1 124(2) 1_655 . . . ?
C3 C2 C6 O2 -176.3(19) . . . . ?
N1 C2 C6 O2 3(3) . . . . ?
C3 C2 C6 O1 3(3) . . . . ?
N1 C2 C6 O1 -177.1(19) . . . . ?
C3 C2 C6 K1 -126(2) . . . . ?
N1 C2 C6 K1 53(3) . . . . ?

loop_
_exptl_oxdiff_crystal_face_indexfrac_h
_exptl_oxdiff_crystal_face_indexfrac_k
_exptl_oxdiff_crystal_face_indexfrac_l
_exptl_oxdiff_crystal_face_x
_exptl_oxdiff_crystal_face_y
_exptl_oxdiff_crystal_face_z
-0.0428 3.1671 -5.9719 -0.0278 0.1529 0.9879
-0.3402 -3.4118 5.6886 0.0556 -0.3025 -0.9515
1.8190 -0.8385 5.0666 -0.1127 0.6043 -0.7888
-2.3959 -1.0363 -2.6925 0.1692 -0.9095 0.3796
-0.0400 3.9635 6.6720 0.8613 0.1599 -0.4823
-0.0076 -3.4362 -6.9527 -0.8130 -0.1508 0.5624
-0.4640 6.6533 0.2172 0.8231 0.1531 0.5469
